data_7217081
loop_
_publ_author_name
'Yang, Weiting'
'Wang, Hao'
'Du, Zi-Yi'
'Tian, Wan-Guo'
'Sun, Zhong-Ming'

_publ_section_title
;
 Isolation of a series of uranium organophosphinates
;
_journal_issue 34
_journal_name_full CrystEngComm
_journal_page_first 8073
_journal_paper_doi 10.1039/C4CE01172D
_journal_volume 16
_journal_year 2014
_chemical_formula_sum 'C14 H16 O8 P2 U'
_chemical_formula_weight 612.24
_chemical_name_systematic
; 
 ? 
;
_space_group_IT_number 14
_symmetry_cell_setting monoclinic
_symmetry_space_group_name_Hall '-P 2ybc'
_symmetry_space_group_name_H-M 'P 1 21/c 1'
_atom_sites_solution_hydrogens geom
_atom_sites_solution_primary direct
_atom_sites_solution_secondary difmap
_audit_creation_method SHELXL-97
_cell_angle_alpha 90.00
_cell_angle_beta 91.848(2)
_cell_angle_gamma 90.00
_cell_formula_units_Z 2
_cell_length_a 9.8077(9)
_cell_length_b 5.5950(5)
_cell_length_c 16.0481(15)
_cell_measurement_reflns_used 1257
_cell_measurement_temperature 293(2)
_cell_measurement_theta_max 24.96
_cell_measurement_theta_min 3.33
_cell_volume 880.17(14)
_computing_cell_refinement 'Bruker SMART'
_computing_data_collection 'Bruker SMART'
_computing_data_reduction 'Bruker SAINT'
_computing_molecular_graphics 'SHELXS-97 (Sheldrick, 1990)'
_computing_publication_material 'SHELXS-97 (Sheldrick, 1990)'
_computing_structure_refinement 'SHELXL-97 (Sheldrick, 1997)'
_computing_structure_solution 'SHELXS-97 (Sheldrick, 1990)'
_diffrn_ambient_temperature 293(2)
_diffrn_measured_fraction_theta_full 0.997
_diffrn_measured_fraction_theta_max 0.997
_diffrn_measurement_device_type 'Bruker Apex-II CCD area detector'
_diffrn_measurement_method 'phi and omega scans'
_diffrn_radiation_monochromator graphite
_diffrn_radiation_source 'fine-focus sealed tube'
_diffrn_radiation_type MoK\a
_diffrn_radiation_wavelength 0.71073
_diffrn_reflns_av_R_equivalents 0.0444
_diffrn_reflns_av_unetI/netI 0.0530
_diffrn_reflns_limit_h_max 7
_diffrn_reflns_limit_h_min -12
_diffrn_reflns_limit_k_max 6
_diffrn_reflns_limit_k_min -6
_diffrn_reflns_limit_l_max 19
_diffrn_reflns_limit_l_min -19
_diffrn_reflns_number 4614
_diffrn_reflns_theta_full 26.17
_diffrn_reflns_theta_max 26.17
_diffrn_reflns_theta_min 2.08
_exptl_absorpt_coefficient_mu 9.442
_exptl_absorpt_correction_T_max 0.1640
_exptl_absorpt_correction_T_min 0.0882
_exptl_absorpt_correction_type multi-scan
_exptl_absorpt_process_details sadabs
_exptl_crystal_colour yellow
_exptl_crystal_density_diffrn 2.310
_exptl_crystal_density_method 'not measured'
_exptl_crystal_description block
_exptl_crystal_F_000 572
_exptl_crystal_size_max 0.50
_exptl_crystal_size_mid 0.30
_exptl_crystal_size_min 0.30
_refine_diff_density_max 0.994
_refine_diff_density_min -1.470
_refine_diff_density_rms 0.139
_refine_ls_extinction_method none
_refine_ls_goodness_of_fit_ref 0.962
_refine_ls_hydrogen_treatment constr
_refine_ls_matrix_type full
_refine_ls_number_parameters 127
_refine_ls_number_reflns 1739
_refine_ls_number_restraints 0
_refine_ls_restrained_S_all 0.962
_refine_ls_R_factor_all 0.0774
_refine_ls_R_factor_gt 0.0378
_refine_ls_shift/su_max 0.000
_refine_ls_shift/su_mean 0.000
_refine_ls_structure_factor_coef Fsqd
_refine_ls_weighting_details 'calc w=1/[\s^2^(Fo^2^)+(0.0437P)^2^+0.0000P] where P=(Fo^2^+2Fc^2^)/3'
_refine_ls_weighting_scheme calc
_refine_ls_wR_factor_gt 0.0777
_refine_ls_wR_factor_ref 0.0944
_reflns_number_gt 1040
_reflns_number_total 1739
_reflns_threshold_expression >2sigma(I)
_cod_data_source_file c4ce01172d2.cif
_cod_data_source_block HMPP-U1
_cod_depositor_comments
;
The following automatic conversions were performed:

'_symmetry_cell_setting' value 'Monoclinic' changed to 'monoclinic'
according to
/usr/data/users/saulius/crontab/automatic-downloads/rss-feeds/RSC/lib/dictionaries/cif_core.dic
dictionary named 'cif_core.dic' version 2.4.2 from 2011-04-26.

Automatic conversion script
Id: cif_fix_values 2281 2013-09-26 08:29:07Z andrius 

 Adding full bibliography for 7217081--7217085.cif.
;
_cod_original_sg_symbol_H-M P21/c
_cod_database_code 7217081

loop_
_symmetry_equiv_pos_as_xyz
'x, y, z'
'-x, y+1/2, -z+1/2'
'-x, -y, -z'
'x, -y-1/2, z-1/2'

loop_
_atom_site_label
_atom_site_type_symbol
_atom_site_fract_x
_atom_site_fract_y
_atom_site_fract_z
_atom_site_U_iso_or_equiv
_atom_site_adp_type
_atom_site_occupancy
_atom_site_symmetry_multiplicity
_atom_site_calc_flag
_atom_site_refinement_flags
_atom_site_disorder_assembly
_atom_site_disorder_group
U1 U 0.5000 0.5000 0.5000 0.0568(2) Uani 1 2 d S . .
P1 P 0.3321(2) -0.0006(4) 0.39556(14) 0.0525(6) Uani 1 1 d . A .
O1 O 0.6203(7) 0.4309(11) 0.4246(5) 0.078(2) Uani 1 1 d . . .
O2 O 0.3718(6) 0.1791(12) 0.4624(4) 0.0689(19) Uani 1 1 d . . .
O3 O 0.3913(7) -0.2489(12) 0.4077(4) 0.080(2) Uani 1 1 d . . .
O4 O 0.530(2) 0.094(4) 0.2954(13) 0.119(9) Uani 0.467(18) 1 d P A 1
H4 H 0.5497 -0.0451 0.2857 0.179 Uiso 0.467(18) 1 calc PR A 1
O4' O 0.3570(18) 0.382(3) 0.3080(15) 0.144(10) Uani 0.533(18) 1 d P A 2
H4' H 0.3179 0.4321 0.2656 0.216 Uiso 0.533(18) 1 calc PR A 2
C1 C 0.3882(11) 0.117(3) 0.2977(7) 0.083(3) Uani 1 1 d . . .
C2 C 0.1516(9) -0.0106(14) 0.3856(5) 0.050(2) Uani 1 1 d . . .
C3 C 0.0860(11) -0.1984(16) 0.3450(6) 0.066(3) Uani 1 1 d . A .
H3 H 0.1367 -0.3238 0.3239 0.079 Uiso 1 1 calc R . .
C4 C -0.0542(12) -0.200(2) 0.3357(7) 0.078(3) Uani 1 1 d . . .
H4A H -0.0975 -0.3275 0.3087 0.094 Uiso 1 1 calc R A .
C5 C -0.1290(12) -0.019(2) 0.3652(7) 0.080(3) Uani 1 1 d . A .
H5 H -0.2235 -0.0204 0.3578 0.096 Uiso 1 1 calc R . .
C6 C -0.0656(10) 0.165(2) 0.4058(6) 0.069(3) Uani 1 1 d . . .
H6 H -0.1177 0.2877 0.4278 0.083 Uiso 1 1 calc R A .
C7 C 0.0727(10) 0.1743(17) 0.4150(5) 0.058(2) Uani 1 1 d . A .
H7 H 0.1143 0.3050 0.4411 0.070 Uiso 1 1 calc R . .

loop_
_atom_site_aniso_label
_atom_site_aniso_U_11
_atom_site_aniso_U_22
_atom_site_aniso_U_33
_atom_site_aniso_U_23
_atom_site_aniso_U_13
_atom_site_aniso_U_12
U1 0.0355(3) 0.0259(2) 0.1100(5) 0.0130(3) 0.0174(2) 0.0092(2)
P1 0.0442(12) 0.0551(13) 0.0572(13) -0.0086(14) -0.0125(10) 0.0155(13)
O1 0.057(4) 0.056(4) 0.123(6) 0.006(4) 0.022(4) 0.006(3)
O2 0.047(4) 0.088(5) 0.072(4) -0.035(4) -0.007(3) -0.006(4)
O3 0.083(5) 0.071(5) 0.083(5) -0.006(4) -0.034(4) 0.031(4)
O4 0.116(19) 0.129(17) 0.113(15) -0.008(15) 0.004(13) -0.005(15)
O4' 0.065(12) 0.093(14) 0.27(3) -0.004(16) 0.004(14) -0.007(11)
C1 0.047(7) 0.113(10) 0.091(8) 0.012(8) 0.004(6) 0.014(7)
C2 0.052(5) 0.043(5) 0.052(5) 0.002(5) -0.014(4) 0.012(5)
C3 0.079(8) 0.042(5) 0.074(7) -0.010(5) -0.020(6) 0.008(5)
C4 0.067(8) 0.089(8) 0.078(8) 0.006(7) -0.028(6) -0.019(7)
C5 0.054(6) 0.104(10) 0.080(7) 0.024(8) -0.013(6) 0.005(7)
C6 0.054(7) 0.078(8) 0.076(7) 0.003(6) 0.002(6) 0.013(6)
C7 0.061(6) 0.052(6) 0.061(6) -0.006(5) -0.010(5) 0.004(5)

loop_
_atom_type_symbol
_atom_type_description
_atom_type_scat_dispersion_real
_atom_type_scat_dispersion_imag
_atom_type_scat_source
C C 0.0033 0.0016 'International Tables Vol C Tables 4.2.6.8 and 6.1.1.4'
H H 0.0000 0.0000 'International Tables Vol C Tables 4.2.6.8 and 6.1.1.4'
O O 0.0106 0.0060 'International Tables Vol C Tables 4.2.6.8 and 6.1.1.4'
P P 0.1023 0.0942 'International Tables Vol C Tables 4.2.6.8 and 6.1.1.4'
U U -9.6767 9.6646 'International Tables Vol C Tables 4.2.6.8 and 6.1.1.4'

loop_
_geom_angle_atom_site_label_1
_geom_angle_atom_site_label_2
_geom_angle_atom_site_label_3
_geom_angle
_geom_angle_site_symmetry_1
_geom_angle_site_symmetry_3
O1 U1 O1 179.998(2) . 3_666
O1 U1 O2 91.2(3) . .
O1 U1 O2 88.8(3) 3_666 .
O1 U1 O2 88.8(3) . 3_666
O1 U1 O2 91.2(3) 3_666 3_666
O2 U1 O2 179.998(1) . 3_666
O1 U1 O3 89.9(3) . 1_565
O1 U1 O3 90.1(3) 3_666 1_565
O2 U1 O3 94.1(2) . 1_565
O2 U1 O3 85.9(2) 3_666 1_565
O1 U1 O3 90.1(3) . 3_656
O1 U1 O3 89.9(3) 3_666 3_656
O2 U1 O3 85.9(2) . 3_656
O2 U1 O3 94.1(2) 3_666 3_656
O3 U1 O3 179.998(2) 1_565 3_656
O2 P1 O3 115.5(4) . .
O2 P1 C2 108.6(4) . .
O3 P1 C2 111.1(4) . .
O2 P1 C1 107.2(6) . .
O3 P1 C1 108.6(5) . .
C2 P1 C1 105.4(4) . .
P1 O2 U1 147.7(4) . .
P1 O3 U1 144.8(4) . 1_545
C1 O4 H4 109.5 . .
C1 O4' H4' 109.5 . .
O4 C1 O4' 107.1(15) . .
O4 C1 P1 108.8(12) . .
O4' C1 P1 101.1(12) . .
C3 C2 C7 118.1(8) . .
C3 C2 P1 120.9(7) . .
C7 C2 P1 120.9(7) . .
C4 C3 C2 120.2(9) . .
C4 C3 H3 119.9 . .
C2 C3 H3 119.9 . .
C5 C4 C3 120.7(10) . .
C5 C4 H4A 119.6 . .
C3 C4 H4A 119.6 . .
C4 C5 C6 119.5(10) . .
C4 C5 H5 120.2 . .
C6 C5 H5 120.2 . .
C7 C6 C5 121.2(10) . .
C7 C6 H6 119.4 . .
C5 C6 H6 119.4 . .
C6 C7 C2 120.2(9) . .
C6 C7 H7 119.9 . .
C2 C7 H7 119.9 . .

loop_
_geom_bond_atom_site_label_1
_geom_bond_atom_site_label_2
_geom_bond_distance
_geom_bond_site_symmetry_2
U1 O1 1.760(7) .
U1 O1 1.760(7) 3_666
U1 O2 2.263(6) .
U1 O2 2.263(6) 3_666
U1 O3 2.281(6) 1_565
U1 O3 2.281(6) 3_656
P1 O2 1.512(6) .
P1 O3 1.516(6) .
P1 C2 1.773(9) .
P1 C1 1.804(12) .
O3 U1 2.281(6) 1_545
O4 C1 1.40(2) .
O4 H4 0.8200 .
O4' C1 1.52(2) .
O4' H4' 0.8200 .
C2 C3 1.384(11) .
C2 C7 1.384(11) .
C3 C4 1.379(14) .
C3 H3 0.9300 .
C4 C5 1.344(14) .
C4 H4A 0.9300 .
C5 C6 1.362(14) .
C5 H5 0.9300 .
C6 C7 1.360(12) .
C6 H6 0.9300 .
C7 H7 0.9300 .

loop_
_geom_torsion_atom_site_label_1
_geom_torsion_atom_site_label_2
_geom_torsion_atom_site_label_3
_geom_torsion_atom_site_label_4
_geom_torsion
_geom_torsion_site_symmetry_1
_geom_torsion_site_symmetry_4
O3 P1 O2 U1 104.7(7) . .
C2 P1 O2 U1 -129.9(7) . .
C1 P1 O2 U1 -16.5(9) . .
O1 U1 O2 P1 -23.8(8) . .
O1 U1 O2 P1 156.2(8) 3_666 .
O2 U1 O2 P1 -164(3) 3_666 .
O3 U1 O2 P1 66.2(8) 1_565 .
O3 U1 O2 P1 -113.8(8) 3_656 .
O2 P1 O3 U1 13.5(10) . 1_545
C2 P1 O3 U1 -110.6(8) . 1_545
C1 P1 O3 U1 134.0(8) . 1_545
O2 P1 C1 O4 74.0(14) . .
O3 P1 C1 O4 -51.4(14) . .
C2 P1 C1 O4 -170.5(12) . .
O2 P1 C1 O4' -38.6(9) . .
O3 P1 C1 O4' -164.0(8) . .
C2 P1 C1 O4' 76.9(9) . .
O2 P1 C2 C3 -163.7(7) . .
O3 P1 C2 C3 -35.7(9) . .
C1 P1 C2 C3 81.7(9) . .
O2 P1 C2 C7 19.2(8) . .
O3 P1 C2 C7 147.2(7) . .
C1 P1 C2 C7 -95.4(8) . .
C7 C2 C3 C4 -1.0(14) . .
P1 C2 C3 C4 -178.1(8) . .
C2 C3 C4 C5 0.6(16) . .
C3 C4 C5 C6 -1.1(17) . .
C4 C5 C6 C7 2.1(16) . .
C5 C6 C7 C2 -2.5(15) . .
C3 C2 C7 C6 1.9(13) . .
P1 C2 C7 C6 179.1(8) . .
